data_7013461
loop_
_publ_author_name
'Licchelli, Maurizio'
'Biroli, Alessio Orbelli'
'Poggi, Antonio'
'Sacchi, Donatella'
'Sangermani, Corrado'
'Zema, Michele'

_publ_section_title
;
 Excimer emission induced by metal ion coordination in
 1,8-naphthalimide-tethered iminopyridine ligands
;
_journal_issue 23
_journal_name_full 'Dalton Transactions'
_journal_page_first 4537
_journal_paper_doi 10.1039/b308439f
_journal_year 2003
_chemical_formula_moiety 'C20 H15 N3 O2'
_chemical_formula_sum 'C20 H15 N3 O2'
_chemical_formula_weight 329.35
_space_group_IT_number 14
_symmetry_cell_setting monoclinic
_symmetry_space_group_name_Hall '-P 2ybc'
_symmetry_space_group_name_H-M 'P 1 21/c 1'
_atom_sites_solution_hydrogens geom
_atom_sites_solution_primary direct
_atom_sites_solution_secondary difmap
_audit_creation_method SHELXL-97
_cell_angle_alpha 90.00
_cell_angle_beta 109.57(3)
_cell_angle_gamma 90.00
_cell_formula_units_Z 4
_cell_length_a 9.756(3)
_cell_length_b 13.355(6)
_cell_length_c 12.837(6)
_cell_measurement_reflns_used 25
_cell_measurement_temperature 293(2)
_cell_measurement_theta_max 10.58
_cell_measurement_theta_min 6.51
_cell_volume 1575.9(12)
_computing_cell_refinement 'CAD4 Express (Enraf Nonius, 1994)'
_computing_data_collection 'CAD4 Express (Enraf Nonius, 1994)'
_computing_data_reduction 'XCAD4 (Harms & Wocadlo, 1995)'
_computing_molecular_graphics 'Ortep-3 (Farrugia, 1997)'
_computing_publication_material 'WinGX (Farrugia, 1998)'
_computing_structure_refinement 'SHELXL-97 (Sheldrick, 1997)'
_computing_structure_solution 'SIR92 (Altomare et al, 1993)'
_diffrn_ambient_temperature 293(2)
_diffrn_measured_fraction_theta_full 0.999
_diffrn_measured_fraction_theta_max 0.999
_diffrn_measurement_device_type 'Enraf Nonius CAD4'
_diffrn_measurement_method 'non-profiled omega scans'
_diffrn_radiation_monochromator graphite
_diffrn_radiation_source 'fine-focus sealed tube'
_diffrn_radiation_type MoK\a
_diffrn_radiation_wavelength 0.71073
_diffrn_reflns_av_R_equivalents 0.0193
_diffrn_reflns_av_sigmaI/netI 0.0335
_diffrn_reflns_limit_h_max 12
_diffrn_reflns_limit_h_min -13
_diffrn_reflns_limit_k_max 18
_diffrn_reflns_limit_k_min 0
_diffrn_reflns_limit_l_max 18
_diffrn_reflns_limit_l_min 0
_diffrn_reflns_number 4769
_diffrn_reflns_theta_full 29.99
_diffrn_reflns_theta_max 29.99
_diffrn_reflns_theta_min 2.22
_diffrn_standards_decay_% 0
_diffrn_standards_interval_time 240
_diffrn_standards_number 3
_exptl_absorpt_coefficient_mu 0.092
_exptl_absorpt_correction_type none
_exptl_crystal_colour yellow
_exptl_crystal_density_diffrn 1.388
_exptl_crystal_density_method 'not measured'
_exptl_crystal_description prism
_exptl_crystal_F_000 688
_exptl_crystal_size_max 0.7
_exptl_crystal_size_mid 0.56
_exptl_crystal_size_min 0.35
_refine_diff_density_max 0.185
_refine_diff_density_min -0.193
_refine_diff_density_rms 0.037
_refine_ls_extinction_method none
_refine_ls_goodness_of_fit_ref 0.998
_refine_ls_hydrogen_treatment mixed
_refine_ls_matrix_type full
_refine_ls_number_parameters 286
_refine_ls_number_reflns 4585
_refine_ls_number_restraints 0
_refine_ls_restrained_S_all 0.998
_refine_ls_R_factor_all 0.1023
_refine_ls_R_factor_gt 0.0469
_refine_ls_shift/su_max 0.001
_refine_ls_shift/su_mean 0.000
_refine_ls_structure_factor_coef Fsqd
_refine_ls_weighting_details 'calc w=1/[\s^2^(Fo^2^)+(0.0554P)^2^+0.2424P],P=(Fo^2^+2Fc^2^)/3'
_refine_ls_weighting_scheme calc
_refine_ls_wR_factor_gt 0.1144
_refine_ls_wR_factor_ref 0.1374
_reflns_number_gt 2609
_reflns_number_total 4585
_reflns_threshold_expression >2sigma(I)
_cod_data_source_file b308439f.txt
_cod_data_source_block licc21
_cod_original_sg_symbol_H-M 'P 21/c'
_cod_database_code 7013461

loop_
_symmetry_equiv_pos_as_xyz
'x, y, z'
'-x, y+1/2, -z+1/2'
'-x, -y, -z'
'x, -y-1/2, z-1/2'

loop_
_atom_site_label
_atom_site_type_symbol
_atom_site_fract_x
_atom_site_fract_y
_atom_site_fract_z
_atom_site_U_iso_or_equiv
_atom_site_adp_type
_atom_site_occupancy
_atom_site_symmetry_multiplicity
_atom_site_calc_flag
_atom_site_refinement_flags
_atom_site_disorder_assembly
_atom_site_disorder_group
C1 C 1.1869(2) 0.54587(14) -0.10975(17) 0.0583(5) Uani 1 1 d . . .
C2 C 1.3166(2) 0.56347(15) -0.02862(17) 0.0609(5) Uani 1 1 d . . .
C3 C 1.3580(2) 0.50243(16) 0.06275(17) 0.0619(5) Uani 1 1 d . . .
C4 C 1.2671(2) 0.42551(15) 0.06903(15) 0.0557(4) Uani 1 1 d . . .
C5 C 1.13690(17) 0.41408(12) -0.01582(13) 0.0459(4) Uani 1 1 d . . .
C6 C 1.03162(19) 0.33564(13) -0.01399(14) 0.0495(4) Uani 1 1 d . . .
C7 C 0.9473(2) 0.19330(15) 0.04661(16) 0.0534(4) Uani 1 1 d . . .
C8 C 0.94776(19) 0.16689(15) 0.16075(15) 0.0515(4) Uani 1 1 d . . .
C9 C 0.69835(18) 0.14161(12) 0.15852(14) 0.0478(4) Uani 1 1 d . . .
C10 C 0.84873(17) -0.00281(12) 0.14369(13) 0.0439(4) Uani 1 1 d . . .
C11 C 0.57694(16) 0.07322(12) 0.14997(12) 0.0429(3) Uani 1 1 d . . .
C12 C 0.44527(19) 0.11107(16) 0.14807(14) 0.0536(4) Uani 1 1 d . . .
C13 C 0.33218(19) 0.04640(18) 0.14715(16) 0.0625(5) Uani 1 1 d . . .
C14 C 0.35085(19) -0.05423(17) 0.14783(15) 0.0601(5) Uani 1 1 d . . .
C15 C 0.48189(18) -0.09665(13) 0.14504(13) 0.0488(4) Uani 1 1 d . . .
C16 C 0.5054(2) -0.20030(15) 0.14141(16) 0.0614(5) Uani 1 1 d . . .
C17 C 0.6332(2) -0.23694(15) 0.13749(17) 0.0648(5) Uani 1 1 d . . .
C18 C 0.7466(2) -0.17193(13) 0.13812(15) 0.0549(4) Uani 1 1 d . . .
C19 C 0.72916(17) -0.07071(12) 0.14299(12) 0.0431(3) Uani 1 1 d . . .
C20 C 0.59688(16) -0.03092(12) 0.14605(12) 0.0412(3) Uani 1 1 d . . .
N1 N 1.09486(15) 0.47301(11) -0.10494(12) 0.0546(4) Uani 1 1 d . . .
N2 N 1.06231(15) 0.26511(11) 0.05458(12) 0.0531(4) Uani 1 1 d . . .
N3 N 0.82674(14) 0.09916(10) 0.15492(11) 0.0454(3) Uani 1 1 d . . .
O1 O 0.68958(15) 0.23169(9) 0.16968(13) 0.0723(4) Uani 1 1 d . . .
O2 O 0.96193(12) -0.03218(10) 0.13440(11) 0.0582(3) Uani 1 1 d . . .
H1 H 1.151(2) 0.5859(16) -0.1780(18) 0.077(6) Uiso 1 1 d . . .
H2 H 1.375(2) 0.6193(15) -0.0353(16) 0.069(6) Uiso 1 1 d . . .
H3 H 1.453(2) 0.5128(15) 0.1234(18) 0.077(6) Uiso 1 1 d . . .
H4 H 1.2895(19) 0.3783(15) 0.1296(16) 0.067(6) Uiso 1 1 d . . .
H6 H 0.933(2) 0.3433(14) -0.0724(16) 0.069(6) Uiso 1 1 d . . .
H7A H 0.850(2) 0.2203(13) -0.0008(15) 0.057(5) Uiso 1 1 d . . .
H7B H 0.967(2) 0.1338(16) 0.0106(16) 0.070(6) Uiso 1 1 d . . .
H8A H 0.9339(19) 0.2254(14) 0.2005(15) 0.058(5) Uiso 1 1 d . . .
H8B H 1.036(2) 0.1341(14) 0.2059(15) 0.059(5) Uiso 1 1 d . . .
H12 H 0.432(2) 0.1826(16) 0.1464(16) 0.073(6) Uiso 1 1 d . . .
H13 H 0.242(2) 0.0730(16) 0.1463(17) 0.078(6) Uiso 1 1 d . . .
H14 H 0.276(2) -0.1002(16) 0.1490(16) 0.071(6) Uiso 1 1 d . . .
H16 H 0.430(2) -0.2468(17) 0.1456(18) 0.085(7) Uiso 1 1 d . . .
H17 H 0.648(2) -0.3079(18) 0.1325(18) 0.087(7) Uiso 1 1 d . . .
H18 H 0.840(2) -0.1961(15) 0.1361(16) 0.072(6) Uiso 1 1 d . . .

loop_
_atom_site_aniso_label
_atom_site_aniso_U_11
_atom_site_aniso_U_22
_atom_site_aniso_U_33
_atom_site_aniso_U_23
_atom_site_aniso_U_13
_atom_site_aniso_U_12
C1 0.0643(11) 0.0539(11) 0.0604(11) 0.0044(9) 0.0260(9) -0.0071(9)
C2 0.0632(11) 0.0556(11) 0.0708(13) -0.0059(9) 0.0317(10) -0.0166(9)
C3 0.0551(10) 0.0726(13) 0.0565(11) -0.0060(9) 0.0166(9) -0.0171(9)
C4 0.0566(10) 0.0624(11) 0.0484(9) 0.0015(9) 0.0180(8) -0.0101(9)
C5 0.0473(9) 0.0491(9) 0.0461(9) -0.0042(7) 0.0218(7) -0.0041(7)
C6 0.0466(9) 0.0551(10) 0.0495(9) -0.0024(8) 0.0194(8) -0.0056(8)
C7 0.0501(10) 0.0549(11) 0.0569(10) -0.0005(8) 0.0203(8) -0.0120(8)
C8 0.0464(9) 0.0545(10) 0.0552(10) -0.0031(8) 0.0190(8) -0.0118(8)
C9 0.0505(9) 0.0455(9) 0.0520(9) 0.0016(7) 0.0232(8) 0.0001(7)
C10 0.0417(8) 0.0494(9) 0.0422(8) 0.0004(7) 0.0162(6) 0.0024(7)
C11 0.0416(8) 0.0489(9) 0.0399(8) 0.0019(7) 0.0158(6) 0.0018(7)
C12 0.0485(9) 0.0614(11) 0.0514(10) 0.0007(8) 0.0173(8) 0.0092(8)
C13 0.0380(9) 0.0904(16) 0.0597(11) -0.0071(10) 0.0171(8) 0.0029(9)
C14 0.0426(9) 0.0842(15) 0.0533(10) -0.0069(10) 0.0159(8) -0.0154(9)
C15 0.0479(9) 0.0570(10) 0.0401(8) -0.0006(7) 0.0130(7) -0.0106(8)
C16 0.0698(12) 0.0566(11) 0.0578(11) -0.0010(9) 0.0215(9) -0.0200(10)
C17 0.0835(14) 0.0430(10) 0.0688(13) 0.0007(9) 0.0267(11) -0.0051(10)
C18 0.0622(11) 0.0476(10) 0.0578(10) 0.0023(8) 0.0238(9) 0.0042(8)
C19 0.0461(8) 0.0437(8) 0.0403(8) 0.0009(6) 0.0157(6) -0.0004(7)
C20 0.0410(8) 0.0477(9) 0.0351(7) 0.0012(6) 0.0133(6) -0.0028(7)
N1 0.0543(8) 0.0573(9) 0.0536(8) 0.0027(7) 0.0198(7) -0.0065(7)
N2 0.0477(8) 0.0553(9) 0.0593(9) 0.0010(7) 0.0219(7) -0.0097(7)
N3 0.0417(7) 0.0459(7) 0.0515(8) -0.0010(6) 0.0196(6) -0.0048(6)
O1 0.0750(9) 0.0426(7) 0.1109(11) -0.0019(7) 0.0464(8) 0.0002(6)
O2 0.0454(6) 0.0673(8) 0.0672(8) -0.0058(6) 0.0260(6) 0.0049(6)

loop_
_atom_type_symbol
_atom_type_description
_atom_type_scat_dispersion_real
_atom_type_scat_dispersion_imag
_atom_type_scat_source
C C 0.0033 0.0016 'International Tables Vol C Tables 4.2.6.8 and 6.1.1.4'
N N 0.0061 0.0033 'International Tables Vol C Tables 4.2.6.8 and 6.1.1.4'
O O 0.0106 0.0060 'International Tables Vol C Tables 4.2.6.8 and 6.1.1.4'
H H 0.0000 0.0000 'International Tables Vol C Tables 4.2.6.8 and 6.1.1.4'

loop_
_geom_angle_atom_site_label_1
_geom_angle_atom_site_label_2
_geom_angle_atom_site_label_3
_geom_angle
_geom_angle_site_symmetry_1
_geom_angle_site_symmetry_3
_geom_angle_publ_flag
N1 C1 C2 123.71(19) . . ?
N1 C1 H1 113.0(12) . . ?
C2 C1 H1 123.3(12) . . ?
C1 C2 C3 118.84(18) . . ?
C1 C2 H2 119.5(12) . . ?
C3 C2 H2 121.7(12) . . ?
C2 C3 C4 118.82(18) . . ?
C2 C3 H3 120.9(12) . . ?
C4 C3 H3 120.3(12) . . ?
C3 C4 C5 118.54(18) . . ?
C3 C4 H4 123.8(11) . . ?
C5 C4 H4 117.6(11) . . ?
N1 C5 C4 123.35(16) . . ?
N1 C5 C6 114.66(15) . . ?
C4 C5 C6 121.99(16) . . ?
N2 C6 C5 122.77(16) . . ?
N2 C6 H6 122.9(11) . . ?
C5 C6 H6 114.3(11) . . ?
N2 C7 C8 109.59(15) . . ?
N2 C7 H7A 110.8(10) . . ?
C8 C7 H7A 111.5(10) . . ?
N2 C7 H7B 107.6(12) . . ?
C8 C7 H7B 109.6(12) . . ?
H7A C7 H7B 107.6(15) . . ?
N3 C8 C7 110.74(14) . . ?
N3 C8 H8A 105.8(11) . . ?
C7 C8 H8A 111.6(11) . . ?
N3 C8 H8B 107.1(11) . . ?
C7 C8 H8B 113.5(11) . . ?
H8A C8 H8B 107.7(15) . . ?
O1 C9 N3 120.43(15) . . ?
O1 C9 C11 122.40(16) . . ?
N3 C9 C11 117.17(14) . . ?
O2 C10 N3 120.14(15) . . ?
O2 C10 C19 122.95(15) . . ?
N3 C10 C19 116.91(13) . . ?
C12 C11 C20 120.18(16) . . ?
C12 C11 C9 119.87(16) . . ?
C20 C11 C9 119.93(14) . . ?
C11 C12 C13 120.24(19) . . ?
C11 C12 H12 118.9(12) . . ?
C13 C12 H12 120.8(12) . . ?
C14 C13 C12 120.55(17) . . ?
C14 C13 H13 119.7(13) . . ?
C12 C13 H13 119.8(13) . . ?
C13 C14 C15 121.28(17) . . ?
C13 C14 H14 122.1(12) . . ?
C15 C14 H14 116.6(12) . . ?
C16 C15 C14 123.78(17) . . ?
C16 C15 C20 118.10(17) . . ?
C14 C15 C20 118.12(17) . . ?
C17 C16 C15 121.26(18) . . ?
C17 C16 H16 119.5(13) . . ?
C15 C16 H16 119.2(13) . . ?
C16 C17 C18 120.59(19) . . ?
C16 C17 H17 121.3(13) . . ?
C18 C17 H17 118.1(13) . . ?
C19 C18 C17 120.17(18) . . ?
C19 C18 H18 117.4(12) . . ?
C17 C18 H18 122.4(12) . . ?
C18 C19 C20 120.24(15) . . ?
C18 C19 C10 119.89(15) . . ?
C20 C19 C10 119.86(14) . . ?
C11 C20 C19 120.85(14) . . ?
C11 C20 C15 119.51(14) . . ?
C19 C20 C15 119.64(15) . . ?
C5 N1 C1 116.72(15) . . ?
C6 N2 C7 116.65(15) . . ?
C9 N3 C10 125.01(13) . . ?
C9 N3 C8 117.71(14) . . ?
C10 N3 C8 117.26(14) . . ?

loop_
_geom_bond_atom_site_label_1
_geom_bond_atom_site_label_2
_geom_bond_distance
_geom_bond_site_symmetry_2
_geom_bond_publ_flag
C1 N1 1.339(2) . ?
C1 C2 1.363(3) . ?
C1 H1 0.98(2) . ?
C2 C3 1.373(3) . ?
C2 H2 0.96(2) . ?
C3 C4 1.377(3) . ?
C3 H3 1.00(2) . ?
C4 C5 1.377(2) . ?
C4 H4 0.97(2) . ?
C5 N1 1.335(2) . ?
C5 C6 1.473(2) . ?
C6 N2 1.255(2) . ?
C6 H6 1.007(19) . ?
C7 N2 1.454(2) . ?
C7 C8 1.505(3) . ?
C7 H7A 1.007(18) . ?
C7 H7B 0.97(2) . ?
C8 N3 1.469(2) . ?
C8 H8A 0.968(19) . ?
C8 H8B 0.969(18) . ?
C9 O1 1.218(2) . ?
C9 N3 1.390(2) . ?
C9 C11 1.470(2) . ?
C10 O2 1.2149(18) . ?
C10 N3 1.394(2) . ?
C10 C19 1.475(2) . ?
C11 C12 1.373(2) . ?
C11 C20 1.408(2) . ?
C12 C13 1.398(3) . ?
C12 H12 0.96(2) . ?
C13 C14 1.356(3) . ?
C13 H13 0.95(2) . ?
C14 C15 1.410(3) . ?
C14 H14 0.96(2) . ?
C15 C16 1.407(3) . ?
C15 C20 1.421(2) . ?
C16 C17 1.356(3) . ?
C16 H16 0.98(2) . ?
C17 C18 1.404(3) . ?
C17 H17 0.96(2) . ?
C18 C19 1.366(2) . ?
C18 H18 0.98(2) . ?
C19 C20 1.408(2) . ?

loop_
_cod_related_entry_id
_cod_related_entry_database
_cod_related_entry_code
1 ChemSpider 30652764
